data_2231115
loop_
_publ_author_name
'Ali, Mohamed Ashraf'
'Choon, Tan Soo'
'Lan, Lim Yee'
'Rosli, Mohd Mustaqim'
'Fun, Hoong-Kun'

_publ_section_title
;
 (<i>E</i>)-2-(4-Chlorobenzylidene)indan-1-one
;
_journal_coeditor_code HB5928
_journal_issue 8
_journal_name_full 'Acta Crystallographica Section E'
_journal_page_first o2064
_journal_paper_doi 10.1107/S1600536811027589
_journal_volume 67
_journal_year 2011
_chemical_formula_iupac 'C16 H11 Cl O'
_chemical_formula_moiety 'C16 H11 Cl O'
_chemical_formula_sum 'C16 H11 Cl O'
_chemical_formula_weight 254.70
_chemical_name_systematic
;
(<i>E</i>)-2-(4-Chlorobenzylidene)indan-1-one
;
_space_group_IT_number 1
_symmetry_cell_setting triclinic
_symmetry_space_group_name_Hall 'P 1'
_symmetry_space_group_name_H-M 'P 1'
_atom_sites_solution_hydrogens geom
_atom_sites_solution_primary direct
_atom_sites_solution_secondary difmap
_audit_creation_method SHELXL-97
_cell_angle_alpha 91.374(4)
_cell_angle_beta 95.914(4)
_cell_angle_gamma 103.483(4)
_cell_formula_units_Z 1
_cell_length_a 3.8649(2)
_cell_length_b 6.5233(3)
_cell_length_c 12.1703(6)
_cell_measurement_reflns_used 2756
_cell_measurement_temperature 100.0(10)
_cell_measurement_theta_max 32.12
_cell_measurement_theta_min 3.22
_cell_volume 296.43(3)
_computing_cell_refinement 'SAINT (Bruker, 2009)'
_computing_data_collection 'APEX2 (Bruker, 2009)'
_computing_data_reduction 'SAINT (Bruker, 2009)'
_computing_molecular_graphics 'SHELXTL (Sheldrick, 2008)'
_computing_publication_material
;
SHELXTL (Sheldrick, 2008) and PLATON (Spek, 2009)
;
_computing_structure_refinement 'SHELXTL (Sheldrick, 2008)'
_computing_structure_solution 'SHELXTL (Sheldrick, 2008)'
_diffrn_ambient_temperature 100.0(10)
_diffrn_measured_fraction_theta_full 0.986
_diffrn_measured_fraction_theta_max 0.986
_diffrn_measurement_device_type 'Bruker SMART APEXII CCD'
_diffrn_measurement_method '\f and \w'
_diffrn_radiation_monochromator graphite
_diffrn_radiation_source 'fine-focus sealed tube'
_diffrn_radiation_type MoK\a
_diffrn_radiation_wavelength 0.71073
_diffrn_reflns_av_R_equivalents 0.0386
_diffrn_reflns_av_sigmaI/netI 0.0565
_diffrn_reflns_limit_h_max 4
_diffrn_reflns_limit_h_min -4
_diffrn_reflns_limit_k_max 8
_diffrn_reflns_limit_k_min -8
_diffrn_reflns_limit_l_max 15
_diffrn_reflns_limit_l_min -15
_diffrn_reflns_number 3942
_diffrn_reflns_theta_full 26.98
_diffrn_reflns_theta_max 26.98
_diffrn_reflns_theta_min 1.68
_diffrn_standards_number 0
_exptl_absorpt_coefficient_mu 0.304
_exptl_absorpt_correction_T_max 0.988
_exptl_absorpt_correction_T_min 0.882
_exptl_absorpt_correction_type multi-scan
_exptl_absorpt_process_details '(<i>SADABS</i>; Bruker, 2009)'
_exptl_crystal_colour light-yellow
_exptl_crystal_density_diffrn 1.427
_exptl_crystal_density_method 'not measured'
_exptl_crystal_description plate
_exptl_crystal_F_000 132
_exptl_crystal_size_max 0.43
_exptl_crystal_size_mid 0.28
_exptl_crystal_size_min 0.04
_refine_diff_density_max 0.629
_refine_diff_density_min -0.484
_refine_ls_abs_structure_details 'Flack (1983), 870 Friedel pairs'
_refine_ls_abs_structure_Flack 0.05(8)
_refine_ls_extinction_method none
_refine_ls_goodness_of_fit_ref 1.059
_refine_ls_hydrogen_treatment constr
_refine_ls_matrix_type full
_refine_ls_number_parameters 163
_refine_ls_number_reflns 2159
_refine_ls_number_restraints 3
_refine_ls_restrained_S_all 1.058
_refine_ls_R_factor_all 0.0477
_refine_ls_R_factor_gt 0.0458
_refine_ls_shift/su_max 0.000
_refine_ls_shift/su_mean 0.000
_refine_ls_structure_factor_coef Fsqd
_refine_ls_weighting_details 'calc w=1/[\s^2^(Fo^2^)+(0.0685P)^2^+0.1711P] where P=(Fo^2^+2Fc^2^)/3'
_refine_ls_weighting_scheme calc
_refine_ls_wR_factor_gt 0.1215
_refine_ls_wR_factor_ref 0.1243
_reflns_number_gt 2072
_reflns_number_total 2159
_reflns_threshold_expression I>2\s(I)
_cod_data_source_file hb5928.cif
_cod_data_source_block I
_cod_database_code 2231115
_cod_database_fobs_code 2231115

loop_
_symmetry_equiv_pos_as_xyz
'x, y, z'

loop_
_atom_site_type_symbol
_atom_site_label
_atom_site_fract_x
_atom_site_fract_y
_atom_site_fract_z
_atom_site_U_iso_or_equiv
_atom_site_adp_type
_atom_site_calc_flag
_atom_site_refinement_flags
_atom_site_occupancy
_atom_site_symmetry_multiplicity
Cl Cl1 1.33869(16) -0.02880(10) 0.53352(7) 0.0254(2) Uani d . 1 1
O O1 0.9589(7) 0.8574(3) 0.0177(2) 0.0249(5) Uani d . 1 1
C C1 0.5969(8) 0.2910(5) 0.0183(3) 0.0179(7) Uani d . 1 1
H H1A 0.7420 0.1882 0.0046 0.022 Uiso calc R 1 1
H H1B 0.4062 0.2263 0.0639 0.022 Uiso calc R 1 1
C C2 0.4406(9) 0.3621(5) -0.0892(3) 0.0184(6) Uani d . 1 1
C C3 0.2093(9) 0.2374(5) -0.1742(3) 0.0194(7) Uani d . 1 1
H H3A 0.1294 0.0893 -0.1683 0.023 Uiso calc R 1 1
C C4 0.0999(9) 0.3344(5) -0.2667(3) 0.0226(7) Uani d . 1 1
H H4A -0.0572 0.2512 -0.3248 0.027 Uiso calc R 1 1
C C5 0.2154(10) 0.5534(6) -0.2770(3) 0.0239(7) Uani d . 1 1
H H5A 0.1358 0.6175 -0.3410 0.029 Uiso calc R 1 1
C C6 0.4483(9) 0.6754(5) -0.1921(3) 0.0221(7) Uani d . 1 1
H H6A 0.5322 0.8231 -0.1983 0.026 Uiso calc R 1 1
C C7 0.5554(9) 0.5799(5) -0.0994(3) 0.0196(7) Uani d . 1 1
C C8 0.8022(8) 0.6717(5) -0.0003(3) 0.0186(7) Uani d . 1 1
C C9 0.8293(9) 0.4952(5) 0.0738(3) 0.0188(7) Uani d . 1 1
C C10 1.0366(9) 0.5332(5) 0.1708(3) 0.0195(7) Uani d . 1 1
H H10A 1.1649 0.6758 0.1856 0.023 Uiso calc R 1 1
C C11 1.0966(8) 0.3896(5) 0.2575(3) 0.0177(7) Uani d . 1 1
C C12 1.3093(9) 0.4750(5) 0.3561(3) 0.0205(7) Uani d . 1 1
H H12A 1.4065 0.6231 0.3639 0.025 Uiso calc R 1 1
C C13 1.3816(9) 0.3519(6) 0.4415(3) 0.0225(7) Uani d . 1 1
H H13A 1.5242 0.4136 0.5076 0.027 Uiso calc R 1 1
C C14 1.2417(9) 0.1354(5) 0.4291(3) 0.0202(7) Uani d . 1 1
C C15 1.0307(9) 0.0433(5) 0.3330(3) 0.0210(7) Uani d . 1 1
H H15A 0.9361 -0.1051 0.3259 0.025 Uiso calc R 1 1
C C16 0.9595(9) 0.1698(5) 0.2477(3) 0.0178(7) Uani d . 1 1
H H16A 0.8164 0.1071 0.1818 0.021 Uiso calc R 1 1

loop_
_atom_site_aniso_label
_atom_site_aniso_U_11
_atom_site_aniso_U_22
_atom_site_aniso_U_33
_atom_site_aniso_U_12
_atom_site_aniso_U_13
_atom_site_aniso_U_23
Cl1 0.0283(4) 0.0188(4) 0.0279(4) 0.0036(3) 0.0010(3) 0.0050(3)
O1 0.0255(13) 0.0120(11) 0.0341(13) -0.0017(10) 0.0027(10) 0.0018(9)
C1 0.0187(16) 0.0079(13) 0.0265(16) -0.0002(12) 0.0066(13) 0.0009(11)
C2 0.0165(16) 0.0129(14) 0.0253(15) 0.0011(13) 0.0048(12) 0.0038(12)
C3 0.0150(15) 0.0120(15) 0.0273(17) -0.0045(13) 0.0025(13) -0.0001(12)
C4 0.0166(16) 0.0209(16) 0.0263(16) -0.0032(14) 0.0017(13) -0.0013(13)
C5 0.0201(17) 0.0222(18) 0.0279(17) 0.0004(14) 0.0046(13) 0.0051(13)
C6 0.0204(17) 0.0136(15) 0.0311(18) 0.0006(13) 0.0051(14) 0.0042(12)
C7 0.0161(16) 0.0139(15) 0.0272(17) -0.0006(12) 0.0052(13) -0.0006(12)
C8 0.0148(15) 0.0118(14) 0.0297(17) 0.0024(12) 0.0053(13) 0.0037(12)
C9 0.0163(15) 0.0092(15) 0.0293(17) -0.0019(12) 0.0064(13) 0.0006(12)
C10 0.0180(16) 0.0102(14) 0.0276(16) -0.0023(12) 0.0031(13) 0.0005(12)
C11 0.0146(16) 0.0121(15) 0.0262(17) 0.0021(12) 0.0040(13) 0.0006(12)
C12 0.0181(16) 0.0131(15) 0.0283(17) 0.0003(13) 0.0015(13) -0.0033(12)
C13 0.0171(17) 0.0207(17) 0.0273(18) 0.0001(14) 0.0025(14) -0.0039(14)
C14 0.0159(17) 0.0200(17) 0.0251(17) 0.0037(13) 0.0039(13) 0.0088(13)
C15 0.0209(18) 0.0147(16) 0.0270(18) 0.0031(14) 0.0030(14) 0.0017(13)
C16 0.0165(16) 0.0111(15) 0.0232(17) -0.0012(13) 0.0014(13) 0.0000(12)

loop_
_atom_type_symbol
_atom_type_description
_atom_type_scat_dispersion_real
_atom_type_scat_dispersion_imag
_atom_type_scat_source
C C 0.0033 0.0016 'International Tables Vol C Tables 4.2.6.8 and 6.1.1.4'
H H 0.0000 0.0000 'International Tables Vol C Tables 4.2.6.8 and 6.1.1.4'
O O 0.0106 0.0060 'International Tables Vol C Tables 4.2.6.8 and 6.1.1.4'
Cl Cl 0.1484 0.1585 'International Tables Vol C Tables 4.2.6.8 and 6.1.1.4'

loop_
_geom_angle_atom_site_label_1
_geom_angle_atom_site_label_2
_geom_angle_atom_site_label_3
_geom_angle
C2 C1 C9 103.1(3)
C2 C1 H1A 111.2
C9 C1 H1A 111.2
C2 C1 H1B 111.2
C9 C1 H1B 111.2
H1A C1 H1B 109.1
C7 C2 C3 119.8(3)
C7 C2 C1 112.3(3)
C3 C2 C1 127.8(3)
C4 C3 C2 118.6(3)
C4 C3 H3A 120.7
C2 C3 H3A 120.7
C3 C4 C5 121.6(3)
C3 C4 H4A 119.2
C5 C4 H4A 119.2
C6 C5 C4 119.2(3)
C6 C5 H5A 120.4
C4 C5 H5A 120.4
C7 C6 C5 119.4(3)
C7 C6 H6A 120.3
C5 C6 H6A 120.3
C6 C7 C2 121.3(3)
C6 C7 C8 129.9(3)
C2 C7 C8 108.7(3)
O1 C8 C7 126.5(3)
O1 C8 C9 126.1(3)
C7 C8 C9 107.3(3)
C10 C9 C8 120.3(3)
C10 C9 C1 131.1(3)
C8 C9 C1 108.5(3)
C9 C10 C11 130.2(3)
C9 C10 H10A 114.9
C11 C10 H10A 114.9
C12 C11 C16 117.6(3)
C12 C11 C10 118.4(3)
C16 C11 C10 124.0(3)
C13 C12 C11 122.4(3)
C13 C12 H12A 118.8
C11 C12 H12A 118.8
C12 C13 C14 118.5(3)
C12 C13 H13A 120.8
C14 C13 H13A 120.8
C13 C14 C15 121.3(3)
C13 C14 Cl1 120.2(2)
C15 C14 Cl1 118.5(3)
C16 C15 C14 119.5(3)
C16 C15 H15A 120.3
C14 C15 H15A 120.3
C15 C16 C11 120.7(3)
C15 C16 H16A 119.6
C11 C16 H16A 119.6

loop_
_geom_bond_atom_site_label_1
_geom_bond_atom_site_label_2
_geom_bond_distance
Cl1 C14 1.749(3)
O1 C8 1.225(4)
C1 C2 1.513(5)
C1 C9 1.520(4)
C1 H1A 0.9900
C1 H1B 0.9900
C2 C7 1.399(4)
C2 C3 1.400(4)
C3 C4 1.382(5)
C3 H3A 0.9500
C4 C5 1.407(5)
C4 H4A 0.9500
C5 C6 1.395(5)
C5 H5A 0.9500
C6 C7 1.375(5)
C6 H6A 0.9500
C7 C8 1.478(5)
C8 C9 1.495(4)
C9 C10 1.340(5)
C10 C11 1.464(5)
C10 H10A 0.9500
C11 C12 1.405(4)
C11 C16 1.406(4)
C12 C13 1.375(5)
C12 H12A 0.9500
C13 C14 1.388(5)
C13 H13A 0.9500
C14 C15 1.391(5)
C15 C16 1.386(5)
C15 H15A 0.9500
C16 H16A 0.9500

loop_
_geom_hbond_atom_site_label_D
_geom_hbond_atom_site_label_H
_geom_hbond_atom_site_label_A
_geom_hbond_site_symmetry_A
_geom_hbond_distance_DH
_geom_hbond_distance_HA
_geom_hbond_distance_DA
_geom_hbond_angle_DHA
_geom_hbond_publ_flag
C1 H1A O1 1_545 0.99 2.49 3.436(4) 159 yes
C5 H5A Cl1 1_464 0.95 2.80 3.591(4) 141 yes

loop_
_geom_torsion_atom_site_label_1
_geom_torsion_atom_site_label_2
_geom_torsion_atom_site_label_3
_geom_torsion_atom_site_label_4
_geom_torsion
C9 C1 C2 C7 -0.5(4)
C9 C1 C2 C3 178.9(3)
C7 C2 C3 C4 0.0(5)
C1 C2 C3 C4 -179.4(3)
C2 C3 C4 C5 0.0(5)
C3 C4 C5 C6 0.5(5)
C4 C5 C6 C7 -1.1(5)
C5 C6 C7 C2 1.2(5)
C5 C6 C7 C8 178.7(3)
C3 C2 C7 C6 -0.6(5)
C1 C2 C7 C6 178.9(3)
C3 C2 C7 C8 -178.6(3)
C1 C2 C7 C8 0.9(4)
C6 C7 C8 O1 0.7(5)
C2 C7 C8 O1 178.5(3)
C6 C7 C8 C9 -178.6(3)
C2 C7 C8 C9 -0.9(4)
O1 C8 C9 C10 0.8(5)
C7 C8 C9 C10 -179.8(3)
O1 C8 C9 C1 -178.8(3)
C7 C8 C9 C1 0.6(3)
C2 C1 C9 C10 -179.6(3)
C2 C1 C9 C8 -0.1(3)
C8 C9 C10 C11 177.9(3)
C1 C9 C10 C11 -2.6(6)
C9 C10 C11 C12 -175.1(3)
C9 C10 C11 C16 6.1(6)
C16 C11 C12 C13 -0.7(5)
C10 C11 C12 C13 -179.6(3)
C11 C12 C13 C14 0.7(5)
C12 C13 C14 C15 -0.4(5)
C12 C13 C14 Cl1 177.8(3)
C13 C14 C15 C16 0.3(5)
Cl1 C14 C15 C16 -178.0(3)
C14 C15 C16 C11 -0.3(5)
C12 C11 C16 C15 0.5(5)
C10 C11 C16 C15 179.3(3)

loop_
_cod_related_entry_id
_cod_related_entry_database
_cod_related_entry_code
1 ChemSpider 1406993
